data_2205245
loop_
_publ_author_name
'Lin, Jin'
'Cui, Guang-Hua'
'Li, Jian-Rong'
'Xu, Shan-Sheng'

_publ_section_title
;
 3-{[(2,6-Diisopropylphenyl)imino]methyl}-2-naphthol
;
_journal_issue 3
_journal_name_full 'Acta Crystallographica Section E'
_journal_page_first o627
_journal_page_last o628
_journal_paper_doi 10.1107/S1600536805002035
_journal_volume 61
_journal_year 2005
_chemical_formula_iupac 'C23 H25 N O'
_chemical_formula_moiety 'C23 H25 N O'
_chemical_formula_sum 'C23 H25 N O'
_chemical_formula_weight 331.44
_chemical_name_systematic
;
3-[(2,6-Diisopropylphenyl)iminomethyl]-2-naphthol
;
_space_group_IT_number 14
_symmetry_cell_setting monoclinic
_symmetry_space_group_name_Hall '-P 2yn'
_symmetry_space_group_name_H-M 'P 1 21/n 1'
_atom_sites_solution_hydrogens geom
_atom_sites_solution_primary direct
_atom_sites_solution_secondary difmap
_cell_angle_alpha 90.00
_cell_angle_beta 98.629(8)
_cell_angle_gamma 90.00
_cell_formula_units_Z 4
_cell_length_a 9.3365(11)
_cell_length_b 22.824(5)
_cell_length_c 9.3508(12)
_cell_measurement_reflns_used 831
_cell_measurement_temperature 293(2)
_cell_measurement_theta_max 23.60
_cell_measurement_theta_min 2.38
_cell_volume 1970.1(6)
_computing_cell_refinement SMART
_computing_data_collection 'SMART (Bruker, 1998)'
_computing_data_reduction 'SAINT (Bruker, 1999)'
_computing_molecular_graphics 'SHELXTL (Sheldrick, 1997b)'
_computing_publication_material SHELXTL
_computing_structure_refinement 'SHELXL97 (Sheldrick, 1997a)'
_computing_structure_solution 'SHELXS97 (Sheldrick, 1997a)'
_diffrn_ambient_temperature 293(2)
_diffrn_measured_fraction_theta_full 0.998
_diffrn_measured_fraction_theta_max 0.998
_diffrn_measurement_device_type 'Bruker SMART CCD area-detector'
_diffrn_measurement_method '\f and \w'
_diffrn_radiation_monochromator graphite
_diffrn_radiation_source 'fine-focus sealed tube'
_diffrn_radiation_type MoK\a
_diffrn_radiation_wavelength 0.71073
_diffrn_reflns_av_R_equivalents 0.0394
_diffrn_reflns_av_sigmaI/netI 0.0461
_diffrn_reflns_limit_h_max 11
_diffrn_reflns_limit_h_min -11
_diffrn_reflns_limit_k_max 28
_diffrn_reflns_limit_k_min -20
_diffrn_reflns_limit_l_max 11
_diffrn_reflns_limit_l_min -8
_diffrn_reflns_number 11528
_diffrn_reflns_theta_full 26.53
_diffrn_reflns_theta_max 26.53
_diffrn_reflns_theta_min 2.38
_diffrn_standards_decay_% 0
_diffrn_standards_interval_count 0
_diffrn_standards_interval_time 0
_diffrn_standards_number 0
_exptl_absorpt_coefficient_mu 0.067
_exptl_absorpt_correction_T_max 0.980
_exptl_absorpt_correction_T_min 0.794
_exptl_absorpt_correction_type multi-scan
_exptl_absorpt_process_details '(SADABS; Sheldrick, 1996)'
_exptl_crystal_colour yellow
_exptl_crystal_density_diffrn 1.117
_exptl_crystal_density_method 'not measured'
_exptl_crystal_description prism
_exptl_crystal_F_000 712
_exptl_crystal_size_max 0.38
_exptl_crystal_size_mid 0.36
_exptl_crystal_size_min 0.24
_refine_diff_density_max 0.238
_refine_diff_density_min -0.186
_refine_ls_extinction_method none
_refine_ls_goodness_of_fit_ref 1.012
_refine_ls_hydrogen_treatment mixed
_refine_ls_matrix_type full
_refine_ls_number_parameters 254
_refine_ls_number_reflns 4091
_refine_ls_number_restraints 31
_refine_ls_restrained_S_all 1.028
_refine_ls_R_factor_all 0.1176
_refine_ls_R_factor_gt 0.0536
_refine_ls_shift/su_max 0.001
_refine_ls_shift/su_mean 0.000
_refine_ls_structure_factor_coef Fsqd
_refine_ls_weighting_details 'calc w = 1/[\s^2^(Fo^2^)+(0.0715P)^2^+0.2668P] where P = (Fo^2^+2Fc^2^)/3'
_refine_ls_weighting_scheme calc
_refine_ls_wR_factor_gt 0.1332
_refine_ls_wR_factor_ref 0.1656
_reflns_number_gt 2096
_reflns_number_total 4091
_reflns_threshold_expression I>2\s(I)
_cod_data_source_file cv6451.cif
_cod_data_source_block I
_cod_depositor_comments
;
The following automatic conversions were performed:
'_symmetry_cell_setting' value 'Monoclinic' changed to 'monoclinic'
according to '/home/saulius/struct/CIF-dictionaries/cif_core.dic'
dictionary named 'cif_core.dic' version 2.4.1 from 2010-06-29.

Automatic conversion script
Id: cif_fix_enum 1527 2010-12-29 10:47:43Z saulius 

The following automatic conversions were performed:

'_symmetry_cell_setting' value 'Monoclinic' changed to 'monoclinic'
according to /home/saulius/struct/CIF-dictionaries/cif_core.dic
dictionary named 'cif_core.dic' version 2.4.1 from 2010-06-29.

Automatic conversion script
Id: cif_fix_values 1715 2011-07-08 13:25:40Z adriana 
;
_cod_original_cell_volume 1970.0(6)
_cod_original_sg_symbol_H-M 'P 21/n'
_cod_database_code 2205245
_cod_database_fobs_code 2205245

loop_
_symmetry_equiv_pos_as_xyz
'x, y, z'
'-x+1/2, y+1/2, -z+1/2'
'-x, -y, -z'
'x-1/2, -y-1/2, z-1/2'

loop_
_atom_site_label
_atom_site_fract_x
_atom_site_fract_y
_atom_site_fract_z
_atom_site_U_iso_or_equiv
_atom_site_adp_type
_atom_site_calc_flag
_atom_site_refinement_flags
_atom_site_occupancy
_atom_site_disorder_assembly
_atom_site_disorder_group
_atom_site_type_symbol
O1 0.24346(19) 0.22292(7) -0.01498(19) 0.0802(6) Uani d D 1 . . O
H1 0.276(3) 0.2533(8) 0.030(3) 0.120 Uiso d D 1 . . H
N1 0.39709(18) 0.28728(7) 0.16248(18) 0.0493(4) Uani d . 1 . . N
C1 0.3076(2) 0.17714(9) 0.0568(2) 0.0546(6) Uani d . 1 . . C
C2 0.2663(3) 0.12114(11) 0.0029(3) 0.0719(7) Uani d . 1 . . C
H2 0.1949 0.1173 -0.0773 0.086 Uiso calc R 1 . . H
C3 0.3301(3) 0.07321(10) 0.0672(3) 0.0750(8) Uani d . 1 . . C
H3 0.3026 0.0366 0.0289 0.090 Uiso calc R 1 . . H
C4 0.4375(2) 0.07639(9) 0.1911(3) 0.0590(6) Uani d . 1 . . C
C5 0.5029(3) 0.02583(11) 0.2579(3) 0.0856(9) Uani d . 1 . . C
H5 0.4770 -0.0108 0.2186 0.103 Uiso calc R 1 . . H
C6 0.6028(3) 0.02968(12) 0.3783(4) 0.0918(9) Uani d . 1 . . C
H6 0.6442 -0.0042 0.4217 0.110 Uiso calc R 1 . . H
C7 0.6434(3) 0.08403(11) 0.4372(3) 0.0831(8) Uani d . 1 . . C
H7 0.7121 0.0866 0.5200 0.100 Uiso calc R 1 . . H
C8 0.5827(2) 0.13382(9) 0.3735(3) 0.0635(6) Uani d . 1 . . C
H8 0.6114 0.1699 0.4142 0.076 Uiso calc R 1 . . H
C9 0.4784(2) 0.13224(8) 0.2487(2) 0.0457(5) Uani d . 1 . . C
C10 0.4129(2) 0.18358(8) 0.1783(2) 0.0425(5) Uani d . 1 . . C
C11 0.4542(2) 0.24162(8) 0.2284(2) 0.0437(5) Uani d . 1 . . C
H11 0.5236 0.2462 0.3100 0.052 Uiso calc R 1 . . H
C12 0.4295(2) 0.34529(8) 0.2142(2) 0.0460(5) Uani d . 1 . . C
C13 0.3649(2) 0.36655(9) 0.3287(2) 0.0582(6) Uani d . 1 A . C
C17 0.3865(3) 0.42469(10) 0.3655(3) 0.0731(7) Uani d . 1 . . C
H17 0.3448 0.4399 0.4419 0.088 Uiso calc R 1 . . H
C18 0.4676(3) 0.46064(10) 0.2924(3) 0.0757(8) Uani d . 1 . . C
H18 0.4792 0.4999 0.3185 0.091 Uiso calc R 1 . . H
C19 0.5317(3) 0.43906(9) 0.1808(3) 0.0661(7) Uani d . 1 . . C
H19 0.5875 0.4638 0.1325 0.079 Uiso calc R 1 . . H
C20 0.5148(2) 0.38086(9) 0.1387(2) 0.0521(5) Uani d . 1 . . C
C21 0.5897(3) 0.35577(11) 0.0190(3) 0.0743(7) Uani d . 1 . . C
H21 0.5397 0.3194 -0.0146 0.089 Uiso calc R 1 . . H
C22 0.7459(4) 0.34041(15) 0.0776(4) 0.1186(12) Uani d . 1 . . C
H22A 0.7979 0.3754 0.1098 0.178 Uiso calc R 1 . . H
H22B 0.7904 0.3223 0.0026 0.178 Uiso calc R 1 . . H
H22C 0.7481 0.3138 0.1573 0.178 Uiso calc R 1 . . H
C23 0.5847(4) 0.39645(14) -0.1103(3) 0.1169(11) Uani d . 1 . . C
H23A 0.4859 0.4066 -0.1455 0.175 Uiso calc R 1 . . H
H23B 0.6263 0.3771 -0.1855 0.175 Uiso calc R 1 . . H
H23C 0.6388 0.4314 -0.0817 0.175 Uiso calc R 1 . . H
C14 0.2692(3) 0.32828(12) 0.4079(3) 0.0831(8) Uani d D 1 . . C
H14A 0.3066 0.2892 0.4041 0.100 Uiso d PR 0.66(3) A 1 H
H14B 0.2690 0.2895 0.3680 0.100 Uiso d PR 0.34(3) A 2 H
C15 0.2847(15) 0.3399(7) 0.5677(8) 0.142(4) Uani d PDU 0.66(3) A 1 C
H15A 0.3855 0.3438 0.6064 0.213 Uiso calc PR 0.66(3) A 1 H
H15B 0.2437 0.3079 0.6145 0.213 Uiso calc PR 0.66(3) A 1 H
H15C 0.2348 0.3755 0.5843 0.213 Uiso calc PR 0.66(3) A 1 H
C16 0.1135(6) 0.3273(6) 0.3353(12) 0.120(3) Uani d PDU 0.66(3) A 1 C
H16A 0.1089 0.3126 0.2386 0.180 Uiso calc PR 0.66(3) A 1 H
H16B 0.0747 0.3663 0.3323 0.180 Uiso calc PR 0.66(3) A 1 H
H16C 0.0580 0.3024 0.3889 0.180 Uiso calc PR 0.66(3) A 1 H
C15' 0.330(2) 0.3220(9) 0.5662(12) 0.108(6) Uani d PDU 0.34(3) A 2 C
H15D 0.4196 0.3005 0.5756 0.162 Uiso calc PR 0.34(3) A 2 H
H15E 0.2623 0.3013 0.6150 0.162 Uiso calc PR 0.34(3) A 2 H
H15F 0.3478 0.3601 0.6086 0.162 Uiso calc PR 0.34(3) A 2 H
C16' 0.1186(15) 0.3552(12) 0.387(3) 0.125(6) Uani d PDU 0.34(3) A 2 C
H16D 0.1208 0.3914 0.4396 0.187 Uiso calc PR 0.34(3) A 2 H
H16E 0.0522 0.3286 0.4222 0.187 Uiso calc PR 0.34(3) A 2 H
H16F 0.0876 0.3625 0.2860 0.187 Uiso calc PR 0.34(3) A 2 H

loop_
_atom_site_aniso_label
_atom_site_aniso_U_11
_atom_site_aniso_U_22
_atom_site_aniso_U_33
_atom_site_aniso_U_12
_atom_site_aniso_U_13
_atom_site_aniso_U_23
O1 0.0882(12) 0.0636(11) 0.0752(13) -0.0083(9) -0.0324(10) 0.0087(9)
N1 0.0530(10) 0.0436(10) 0.0496(11) -0.0017(8) 0.0019(8) 0.0021(8)
C1 0.0549(13) 0.0517(13) 0.0548(14) -0.0083(10) 0.0001(11) 0.0026(10)
C2 0.0797(17) 0.0645(15) 0.0643(16) -0.0220(13) -0.0129(13) -0.0047(12)
C3 0.090(2) 0.0516(14) 0.0799(19) -0.0219(13) 0.0020(16) -0.0132(13)
C4 0.0617(15) 0.0470(13) 0.0692(16) -0.0062(10) 0.0124(12) 0.0006(11)
C5 0.093(2) 0.0449(15) 0.118(3) 0.0010(13) 0.0107(19) 0.0029(14)
C6 0.084(2) 0.0594(17) 0.127(3) 0.0154(14) 0.0010(19) 0.0235(16)
C7 0.0718(17) 0.0703(17) 0.098(2) 0.0042(13) -0.0159(15) 0.0173(15)
C8 0.0596(14) 0.0522(14) 0.0739(17) -0.0008(10) -0.0053(12) 0.0051(11)
C9 0.0409(11) 0.0453(12) 0.0521(13) -0.0034(8) 0.0105(10) 0.0002(9)
C10 0.0407(11) 0.0451(11) 0.0416(12) -0.0057(8) 0.0056(9) -0.0019(9)
C11 0.0409(11) 0.0490(12) 0.0410(11) -0.0005(9) 0.0051(9) -0.0012(9)
C12 0.0477(12) 0.0407(11) 0.0471(13) 0.0038(9) -0.0004(10) 0.0018(9)
C13 0.0579(14) 0.0563(14) 0.0612(15) 0.0096(10) 0.0116(11) -0.0006(11)
C17 0.0860(18) 0.0601(16) 0.0742(18) 0.0193(13) 0.0150(15) -0.0089(13)
C18 0.097(2) 0.0415(13) 0.083(2) 0.0097(13) -0.0055(16) -0.0064(13)
C19 0.0768(17) 0.0475(13) 0.0711(17) -0.0085(11) 0.0012(14) 0.0080(12)
C20 0.0568(13) 0.0474(12) 0.0504(13) -0.0003(10) 0.0026(11) 0.0037(10)
C21 0.0881(19) 0.0702(15) 0.0696(18) -0.0141(14) 0.0281(15) -0.0019(13)
C22 0.107(3) 0.136(3) 0.123(3) 0.043(2) 0.048(2) 0.010(2)
C23 0.148(3) 0.133(3) 0.075(2) -0.004(2) 0.034(2) 0.020(2)
C14 0.086(2) 0.0903(19) 0.081(2) 0.0043(15) 0.0377(17) -0.0018(15)
C15 0.152(7) 0.181(8) 0.108(5) -0.016(6) 0.063(4) 0.005(5)
C16 0.075(4) 0.143(7) 0.146(6) -0.023(3) 0.025(4) -0.001(5)
C15' 0.127(9) 0.114(9) 0.087(8) 0.000(7) 0.026(6) 0.041(6)
C16' 0.103(8) 0.150(10) 0.129(10) -0.011(7) 0.048(7) 0.021(7)

loop_
_atom_type_symbol
_atom_type_description
_atom_type_scat_dispersion_real
_atom_type_scat_dispersion_imag
_atom_type_scat_source
C C 0.0033 0.0016 'International Tables Vol C Tables 4.2.6.8 and 6.1.1.4'
H H 0.0000 0.0000 'International Tables Vol C Tables 4.2.6.8 and 6.1.1.4'
N N 0.0061 0.0033 'International Tables Vol C Tables 4.2.6.8 and 6.1.1.4'
O O 0.0106 0.0060 'International Tables Vol C Tables 4.2.6.8 and 6.1.1.4'

loop_
_geom_angle_atom_site_label_1
_geom_angle_atom_site_label_2
_geom_angle_atom_site_label_3
_geom_angle
_geom_angle_publ_flag
C1 O1 H1 107(2) yes
C11 N1 C12 122.58(17) yes
O1 C1 C10 122.40(18) yes
O1 C1 C2 117.0(2) yes
C10 C1 C2 120.6(2) yes
C3 C2 C1 120.0(2) yes
C3 C2 H2 120.0 ?
C1 C2 H2 120.0 ?
C2 C3 C4 122.4(2) ?
C2 C3 H3 118.8 ?
C4 C3 H3 118.8 ?
C5 C4 C9 119.7(2) ?
C5 C4 C3 121.9(2) ?
C9 C4 C3 118.4(2) ?
C6 C5 C4 121.0(2) ?
C6 C5 H5 119.5 ?
C4 C5 H5 119.5 ?
C5 C6 C7 120.1(2) ?
C5 C6 H6 119.9 ?
C7 C6 H6 119.9 ?
C8 C7 C6 120.0(3) ?
C8 C7 H7 120.0 ?
C6 C7 H7 120.0 ?
C7 C8 C9 122.1(2) ?
C7 C8 H8 118.9 ?
C9 C8 H8 118.9 ?
C8 C9 C4 117.00(19) yes
C8 C9 C10 123.73(18) yes
C4 C9 C10 119.27(19) yes
C1 C10 C9 119.20(17) yes
C1 C10 C11 118.96(17) yes
C9 C10 C11 121.84(18) yes
N1 C11 C10 121.27(19) yes
N1 C11 H11 119.4 ?
C10 C11 H11 119.4 ?
C13 C12 C20 122.04(18) ?
C13 C12 N1 119.28(18) ?
C20 C12 N1 118.39(18) ?
C17 C13 C12 117.6(2) ?
C17 C13 C14 120.5(2) ?
C12 C13 C14 121.9(2) ?
C18 C17 C13 121.7(2) ?
C18 C17 H17 119.2 ?
C13 C17 H17 119.2 ?
C17 C18 C19 120.2(2) ?
C17 C18 H18 119.9 ?
C19 C18 H18 119.9 ?
C18 C19 C20 121.0(2) ?
C18 C19 H19 119.5 ?
C20 C19 H19 119.5 ?
C19 C20 C12 117.5(2) ?
C19 C20 C21 121.6(2) ?
C12 C20 C21 120.84(18) ?
C20 C21 C23 113.2(2) ?
C20 C21 C22 110.2(2) ?
C23 C21 C22 109.9(3) ?
C20 C21 H21 107.8 ?
C23 C21 H21 107.8 ?
C22 C21 H21 107.8 ?
C21 C22 H22A 109.5 ?
C21 C22 H22B 109.5 ?
H22A C22 H22B 109.5 ?
C21 C22 H22C 109.5 ?
H22A C22 H22C 109.5 ?
H22B C22 H22C 109.5 ?
C21 C23 H23A 109.5 ?
C21 C23 H23B 109.5 ?
H23A C23 H23B 109.5 ?
C21 C23 H23C 109.5 ?
H23A C23 H23C 109.5 ?
H23B C23 H23C 109.5 ?
C15 C14 C16 113.1(5) ?
C15 C14 C13 114.0(5) ?
C16 C14 C13 112.7(4) ?
C15' C14 C13 111.7(8) ?
C15' C14 C16' 111.7(7) ?
C13 C14 C16' 107.8(7) ?
C15 C14 H14A 102.7 ?
C16 C14 H14A 107.5 ?
C13 C14 H14A 105.8 ?
C15' C14 H14B 105.8 ?
C13 C14 H14B 107.9 ?
C16' C14 H14B 112.0 ?
C14 C15 H15A 109.5 ?
C14 C15 H15B 109.5 ?
C14 C15 H15C 109.5 ?
C14 C16 H16A 109.5 ?
C14 C16 H16B 109.5 ?
C14 C16 H16C 109.5 ?
C14 C15' H15D 109.5 ?
C14 C15' H15E 109.5 ?
H15D C15' H15E 109.5 ?
C14 C15' H15F 109.5 ?
H15D C15' H15F 109.5 ?
H15E C15' H15F 109.5 ?
C14 C16' H16D 109.5 ?
C14 C16' H16E 109.5 ?
H16D C16' H16E 109.5 ?
C14 C16' H16F 109.5 ?
H16D C16' H16F 109.5 ?
H16E C16' H16F 109.5 ?

loop_
_geom_bond_atom_site_label_1
_geom_bond_atom_site_label_2
_geom_bond_distance
_geom_bond_publ_flag
O1 C1 1.334(3) yes
O1 H1 0.846(10) yes
N1 C11 1.285(2) yes
N1 C12 1.426(2) yes
C1 C10 1.394(3) yes
C1 C2 1.406(3) yes
C2 C3 1.343(3) yes
C2 H2 0.9300 no
C3 C4 1.416(3) yes
C3 H3 0.9300 ?
C4 C5 1.407(3) ?
C4 C9 1.414(3) ?
C5 C6 1.353(4) ?
C5 H5 0.9300 ?
C6 C7 1.387(4) ?
C6 H6 0.9300 ?
C7 C8 1.366(3) ?
C7 H7 0.9300 ?
C8 C9 1.403(3) ?
C8 H8 0.9300 ?
C9 C10 1.435(3) yes
C10 C11 1.438(2) yes
C11 H11 0.9300 no
C12 C13 1.393(3) yes
C12 C20 1.400(3) ?
C13 C17 1.378(3) ?
C13 C14 1.519(3) ?
C17 C18 1.367(3) ?
C17 H17 0.9300 ?
C18 C19 1.371(3) ?
C18 H18 0.9300 ?
C19 C20 1.388(3) ?
C19 H19 0.9300 ?
C20 C21 1.518(3) ?
C21 C23 1.520(4) ?
C21 C22 1.520(4) ?
C21 H21 0.9800 ?
C22 H22A 0.9600 ?
C22 H22B 0.9600 ?
C22 H22C 0.9600 ?
C23 H23A 0.9600 ?
C23 H23B 0.9600 ?
C23 H23C 0.9600 ?
C14 C15 1.503(7) ?
C14 C16 1.509(6) ?
C14 C15' 1.511(8) ?
C14 C16' 1.520(8) ?
C14 H14A 0.9599 ?
C14 H14B 0.9599 ?
C15 H15A 0.9600 ?
C15 H15B 0.9600 ?
C15 H15C 0.9600 ?
C16 H16A 0.9600 ?
C16 H16B 0.9600 ?
C16 H16C 0.9600 ?
C15' H15D 0.9600 ?
C15' H15E 0.9600 ?
C15' H15F 0.9600 ?
C16' H16D 0.9600 ?
C16' H16E 0.9600 ?
C16' H16F 0.9600 ?

loop_
_geom_hbond_atom_site_label_D
_geom_hbond_atom_site_label_H
_geom_hbond_atom_site_label_A
_geom_hbond_distance_DH
_geom_hbond_distance_HA
_geom_hbond_distance_DA
_geom_hbond_angle_DHA
O1 H1 N1 0.846(10) 1.727(18) 2.501(2) 151(3)

loop_
_geom_torsion_atom_site_label_1
_geom_torsion_atom_site_label_2
_geom_torsion_atom_site_label_3
_geom_torsion_atom_site_label_4
_geom_torsion
O1 C1 C2 C3 177.9(2)
C10 C1 C2 C3 -1.1(4)
C1 C2 C3 C4 1.2(4)
C2 C3 C4 C5 179.7(2)
C2 C3 C4 C9 0.1(4)
C9 C4 C5 C6 1.2(4)
C3 C4 C5 C6 -178.4(3)
C4 C5 C6 C7 -0.7(5)
C5 C6 C7 C8 0.0(5)
C6 C7 C8 C9 0.2(4)
C7 C8 C9 C4 0.4(3)
C7 C8 C9 C10 -179.6(2)
C5 C4 C9 C8 -1.1(3)
C3 C4 C9 C8 178.6(2)
C5 C4 C9 C10 178.9(2)
C3 C4 C9 C10 -1.5(3)
O1 C1 C10 C9 -179.20(19)
C2 C1 C10 C9 -0.3(3)
O1 C1 C10 C11 -0.1(3)
C2 C1 C10 C11 178.8(2)
C8 C9 C10 C1 -178.4(2)
C4 C9 C10 C1 1.6(3)
C8 C9 C10 C11 2.5(3)
C4 C9 C10 C11 -177.49(18)
C12 N1 C11 C10 176.27(18)
C1 C10 C11 N1 -0.7(3)
C9 C10 C11 N1 178.40(18)
C11 N1 C12 C13 -78.0(2)
C11 N1 C12 C20 108.1(2)
C20 C12 C13 C17 0.6(3)
N1 C12 C13 C17 -173.18(19)
C20 C12 C13 C14 178.4(2)
N1 C12 C13 C14 4.6(3)
C12 C13 C17 C18 0.3(4)
C14 C13 C17 C18 -177.5(2)
C13 C17 C18 C19 -1.0(4)
C17 C18 C19 C20 0.7(4)
C18 C19 C20 C12 0.2(3)
C18 C19 C20 C21 -177.7(2)
C13 C12 C20 C19 -0.8(3)
N1 C12 C20 C19 173.00(18)
C13 C12 C20 C21 177.1(2)
N1 C12 C20 C21 -9.1(3)
C19 C20 C21 C23 -42.5(3)
C12 C20 C21 C23 139.7(2)
C19 C20 C21 C22 81.0(3)
C12 C20 C21 C22 -96.8(3)
C17 C13 C14 C15 -38.9(8)
C12 C13 C14 C15 143.4(8)
C17 C13 C14 C16 91.9(8)
C12 C13 C14 C16 -85.9(8)
C17 C13 C14 C15' -63.4(10)
C12 C13 C14 C15' 118.9(10)
C17 C13 C14 C16' 59.7(14)
C12 C13 C14 C16' -118.0(14)
